data_7021395
loop_
_publ_author_name
'Fedushkin, Igor L.'
'Markina, Olga V.'
'Lukoyanov, Anton N.'
'Morozov, Alexander G.'
'Baranov, Evgenii V.'
'Maslov, Maxim O.'
'Ketkov, Sergey Yu'

_publ_section_title
;
 Boron complexes of redox-active diimine ligand.
;
_journal_issue 22
_journal_name_full 'Dalton transactions (Cambridge, England : 2003)'
_journal_page_first 7952
_journal_page_last 7961
_journal_paper_doi 10.1039/c3dt33055a
_journal_volume 42
_journal_year 2013
_chemical_formula_sum 'C36 H40 B Cl N2'
_chemical_formula_weight 546.96
_chemical_name_systematic
;
?
;
_space_group_IT_number 14
_symmetry_cell_setting monoclinic
_symmetry_space_group_name_Hall '-P 2yn'
_symmetry_space_group_name_H-M 'P 1 21/n 1'
_atom_sites_solution_hydrogens geom
_atom_sites_solution_primary direct
_atom_sites_solution_secondary difmap
_audit_creation_method SHELXL-97
_cell_angle_alpha 90.00
_cell_angle_beta 110.856(2)
_cell_angle_gamma 90.00
_cell_formula_units_Z 4
_cell_length_a 12.9857(16)
_cell_length_b 19.268(2)
_cell_length_c 13.4096(17)
_cell_measurement_reflns_used 900
_cell_measurement_temperature 100(2)
_cell_measurement_theta_max 30
_cell_measurement_theta_min 2
_cell_volume 3135.4(6)
_computing_cell_refinement 'Bruker SMART'
_computing_data_collection 'Bruker SMART'
_computing_data_reduction 'Bruker SHELXTL'
_computing_molecular_graphics 'Bruker SHELXTL'
_computing_publication_material 'Bruker SHELXTL'
_computing_structure_refinement 'SHELXL-97 (Sheldrick, 2008)'
_computing_structure_solution 'SHELXS-97 (Sheldrick, 2008)'
_diffrn_ambient_temperature 100(2)
_diffrn_measured_fraction_theta_full 0.996
_diffrn_measured_fraction_theta_max 0.996
_diffrn_measurement_device_type 'CCD area detector'
_diffrn_measurement_method 'omega scans'
_diffrn_radiation_monochromator graphite
_diffrn_radiation_source 'fine-focus sealed tube'
_diffrn_radiation_type MoK\a
_diffrn_radiation_wavelength 0.71073
_diffrn_reflns_av_R_equivalents 0.0779
_diffrn_reflns_av_sigmaI/netI 0.0610
_diffrn_reflns_limit_h_max 15
_diffrn_reflns_limit_h_min -15
_diffrn_reflns_limit_k_max 22
_diffrn_reflns_limit_k_min -22
_diffrn_reflns_limit_l_max 15
_diffrn_reflns_limit_l_min -15
_diffrn_reflns_number 23998
_diffrn_reflns_theta_full 25.00
_diffrn_reflns_theta_max 25.00
_diffrn_reflns_theta_min 1.98
_exptl_absorpt_coefficient_mu 0.148
_exptl_absorpt_correction_T_max 0.9897
_exptl_absorpt_correction_T_min 0.9007
_exptl_absorpt_correction_type multi-scan
_exptl_absorpt_process_details 'SADABS (Sheldrick, 1998a)'
_exptl_crystal_colour red
_exptl_crystal_density_diffrn 1.159
_exptl_crystal_density_method 'not measured'
_exptl_crystal_description plate
_exptl_crystal_F_000 1168
_exptl_crystal_size_max 0.72
_exptl_crystal_size_mid 0.39
_exptl_crystal_size_min 0.07
_refine_diff_density_max 1.669
_refine_diff_density_min -0.583
_refine_diff_density_rms 0.157
_refine_ls_extinction_method none
_refine_ls_goodness_of_fit_ref 1.246
_refine_ls_hydrogen_treatment constr
_refine_ls_matrix_type full
_refine_ls_number_parameters 327
_refine_ls_number_reflns 5491
_refine_ls_number_restraints 45
_refine_ls_restrained_S_all 1.258
_refine_ls_R_factor_all 0.1548
_refine_ls_R_factor_gt 0.1287
_refine_ls_shift/su_max 0.000
_refine_ls_shift/su_mean 0.000
_refine_ls_structure_factor_coef Fsqd
_refine_ls_weighting_details 'calc w=1/[\s^2^(Fo^2^)+(0.1993P)^2^+0.8048P] where P=(Fo^2^+2Fc^2^)/3'
_refine_ls_weighting_scheme calc
_refine_ls_wR_factor_gt 0.3196
_refine_ls_wR_factor_ref 0.3389
_reflns_number_gt 3949
_reflns_number_total 5491
_reflns_threshold_expression >2sigma(I)
_cod_data_source_file c3dt33055a.txt
_cod_data_source_block bclbianm
_cod_depositor_comments
;
The following automatic conversions were performed:

'_symmetry_cell_setting' value 'Monoclinic' changed to 'monoclinic'
according to /home/saulius/struct/CIF-dictionaries/cif_core.dic
dictionary named 'cif_core.dic' version 2.4.2 from 2011-04-26.

Automatic conversion script
Id: cif_fix_values 1891 2012-01-12 08:04:46Z andrius 
;
_cod_original_cell_volume 3135.3(7)
_cod_original_sg_symbol_H-M P2(1)/n
_cod_database_code 7021395

loop_
_symmetry_equiv_pos_as_xyz
'x, y, z'
'-x+1/2, y+1/2, -z+1/2'
'-x, -y, -z'
'x-1/2, -y-1/2, z-1/2'

loop_
_atom_site_label
_atom_site_type_symbol
_atom_site_fract_x
_atom_site_fract_y
_atom_site_fract_z
_atom_site_U_iso_or_equiv
_atom_site_adp_type
_atom_site_occupancy
_atom_site_symmetry_multiplicity
_atom_site_calc_flag
_atom_site_refinement_flags
Cl1 Cl -0.21495(7) 0.02809(4) 0.07291(6) 0.0442(2) Uani 1 1 d .
N1 N -0.22447(16) 0.16404(11) 0.15049(16) 0.0182(5) Uani 1 1 d .
N2 N -0.16941(16) 0.15950(11) 0.00447(16) 0.0170(5) Uani 1 1 d .
B1 B -0.2015(2) 0.11812(16) 0.0769(2) 0.0204(7) Uani 1 1 d .
C1 C -0.20694(19) 0.23054(12) 0.12061(19) 0.0156(6) Uani 1 1 d .
C2 C -0.17592(18) 0.22838(12) 0.0338(2) 0.0153(6) Uani 1 1 d .
C3 C -0.16212(19) 0.29875(13) 0.0000(2) 0.0166(6) Uani 1 1 d .
C4 C -0.18859(19) 0.34203(14) 0.0739(2) 0.0195(6) Uani 1 1 d .
C5 C -0.21696(19) 0.30273(13) 0.1503(2) 0.0178(6) Uani 1 1 d .
C6 C -0.2453(2) 0.33702(15) 0.2268(2) 0.0298(7) Uani 1 1 d .
H6A H -0.2648 0.3124 0.2788 0.036 Uiso 1 1 calc R
C7 C -0.2441(3) 0.41098(16) 0.2246(3) 0.0378(8) Uani 1 1 d .
H7A H -0.2626 0.4353 0.2776 0.045 Uiso 1 1 calc R
C8 C -0.2180(3) 0.44914(17) 0.1509(3) 0.0383(8) Uani 1 1 d .
H8A H -0.2197 0.4984 0.1526 0.046 Uiso 1 1 calc R
C9 C -0.1881(2) 0.41404(15) 0.0711(2) 0.0264(7) Uani 1 1 d .
C10 C -0.1566(3) 0.44500(16) -0.0107(3) 0.0371(8) Uani 1 1 d .
H10A H -0.1529 0.4941 -0.0154 0.045 Uiso 1 1 calc R
C11 C -0.1319(3) 0.40362(15) -0.0823(3) 0.0367(8) Uani 1 1 d .
H11A H -0.1122 0.4252 -0.1367 0.044 Uiso 1 1 calc R
C12 C -0.1345(2) 0.32922(14) -0.0788(2) 0.0261(7) Uani 1 1 d .
H12A H -0.1173 0.3020 -0.1298 0.031 Uiso 1 1 calc R
C13 C -0.2499(2) 0.15136(14) 0.2454(2) 0.0242(6) Uani 1 1 d .
C14 C -0.1631(3) 0.14158(16) 0.3411(2) 0.0365(8) Uani 1 1 d .
C15 C -0.1887(3) 0.13403(18) 0.4337(3) 0.0503(10) Uani 1 1 d .
H15A H -0.1311 0.1274 0.5005 0.060 Uiso 1 1 calc R
C16 C -0.2963(3) 0.13616(19) 0.4288(3) 0.0544(10) Uani 1 1 d .
H16A H -0.3121 0.1314 0.4924 0.065 Uiso 1 1 calc R
C17 C -0.3806(3) 0.14506(19) 0.3333(3) 0.0529(9) Uani 1 1 d .
H17A H -0.4546 0.1456 0.3311 0.063 Uiso 1 1 calc R
C18 C -0.3592(2) 0.15341(16) 0.2384(2) 0.0343(7) Uani 1 1 d .
C19 C -0.0436(3) 0.1399(2) 0.3476(3) 0.0529(9) Uani 1 1 d U
H19A H -0.0434 0.1464 0.2736 0.063 Uiso 1 1 calc R
C20 C 0.0238(4) 0.1983(2) 0.4159(4) 0.0691(2) Uani 1 1 d U
H20A H -0.0140 0.2426 0.3919 0.104 Uiso 1 1 calc R
H20B H 0.0966 0.1996 0.4095 0.104 Uiso 1 1 calc R
H20C H 0.0323 0.1903 0.4906 0.104 Uiso 1 1 calc R
C21 C 0.0087(4) 0.0708(2) 0.3874(4) 0.0691(2) Uani 1 1 d .
H21A H -0.0359 0.0338 0.3425 0.104 Uiso 1 1 calc R
H21B H 0.0132 0.0641 0.4613 0.104 Uiso 1 1 calc R
H21C H 0.0830 0.0696 0.3845 0.104 Uiso 1 1 calc R
C22 C -0.4528(3) 0.1653(2) 0.1335(3) 0.0533(7) Uani 1 1 d U
H22A H -0.4202 0.1856 0.0827 0.064 Uiso 1 1 calc R
C23 C -0.5085(4) 0.0977(2) 0.0851(4) 0.0691(2) Uani 1 1 d U
H23A H -0.4535 0.0657 0.0765 0.104 Uiso 1 1 calc R
H23B H -0.5652 0.1070 0.0153 0.104 Uiso 1 1 calc R
H23C H -0.5426 0.0767 0.1324 0.104 Uiso 1 1 calc R
C24 C -0.5384(4) 0.2166(3) 0.1427(4) 0.0691(2) Uani 1 1 d U
H24A H -0.5011 0.2582 0.1807 0.104 Uiso 1 1 calc R
H24B H -0.5806 0.1950 0.1822 0.104 Uiso 1 1 calc R
H24C H -0.5884 0.2295 0.0712 0.104 Uiso 1 1 calc R
C25 C -0.1379(2) 0.13874(14) -0.0832(2) 0.0234(6) Uani 1 1 d .
C26 C -0.2211(3) 0.12392(17) -0.1811(2) 0.0386(9) Uani 1 1 d .
C27 C -0.1870(4) 0.1002(2) -0.2637(3) 0.0583(11) Uani 1 1 d U
H27A H -0.2405 0.0876 -0.3306 0.070 Uiso 1 1 calc R
C28 C -0.0774(4) 0.0953(2) -0.2484(3) 0.0683(11) Uani 1 1 d .
H28A H -0.0561 0.0801 -0.3056 0.082 Uiso 1 1 calc R
C29 C 0.0019(3) 0.1115(2) -0.1531(3) 0.0576(9) Uani 1 1 d .
H29A H 0.0773 0.1077 -0.1454 0.069 Uiso 1 1 calc R
C30 C -0.0255(2) 0.13326(15) -0.0674(3) 0.0326(7) Uani 1 1 d .
C31 C -0.3422(3) 0.13193(17) -0.1993(3) 0.0572(9) Uani 1 1 d DU
H31A H -0.3488 0.1442 -0.1294 0.069 Uiso 1 1 calc R
C32 C -0.3920(4) 0.1921(2) -0.2774(4) 0.0691(2) Uani 1 1 d DU
H32A H -0.3419 0.2319 -0.2584 0.104 Uiso 1 1 calc R
H32B H -0.4632 0.2053 -0.2733 0.104 Uiso 1 1 calc R
H32C H -0.4025 0.1772 -0.3503 0.104 Uiso 1 1 calc R
C33 C -0.4036(3) 0.0624(2) -0.2369(4) 0.0691(2) Uani 1 1 d DU
H33A H -0.3631 0.0248 -0.1901 0.104 Uiso 1 1 calc R
H33B H -0.4088 0.0527 -0.3103 0.104 Uiso 1 1 calc R
H33C H -0.4779 0.0655 -0.2342 0.104 Uiso 1 1 calc R
C34 C 0.0621(3) 0.1476(2) 0.0399(3) 0.0556(7) Uani 1 1 d U
H34A H 0.0303 0.1818 0.0773 0.067 Uiso 1 1 calc R
C35 C 0.0909(4) 0.0830(2) 0.1085(4) 0.0691(2) Uani 1 1 d U
H35A H 0.0246 0.0650 0.1183 0.104 Uiso 1 1 calc R
H35B H 0.1463 0.0944 0.1782 0.104 Uiso 1 1 calc R
H35C H 0.1206 0.0477 0.0734 0.104 Uiso 1 1 calc R
C36 C 0.1667(4) 0.1794(3) 0.0349(4) 0.0691(2) Uani 1 1 d U
H36A H 0.1479 0.2150 -0.0209 0.104 Uiso 1 1 calc R
H36B H 0.2113 0.1432 0.0186 0.104 Uiso 1 1 calc R
H36C H 0.2087 0.2006 0.1039 0.104 Uiso 1 1 calc R

loop_
_atom_site_aniso_label
_atom_site_aniso_U_11
_atom_site_aniso_U_22
_atom_site_aniso_U_33
_atom_site_aniso_U_23
_atom_site_aniso_U_13
_atom_site_aniso_U_12
Cl1 0.0841(5) 0.0197(4) 0.0421(4) 0.0002(3) 0.0387(4) -0.0056(3)
N1 0.0237(9) 0.0195(11) 0.0137(10) 0.0007(8) 0.0093(8) -0.0045(8)
N2 0.0242(9) 0.0162(10) 0.0121(10) -0.0005(8) 0.0082(8) 0.0021(8)
B1 0.0269(13) 0.0163(14) 0.0194(15) 0.0005(11) 0.0102(11) 0.0005(11)
C1 0.0200(10) 0.0163(12) 0.0109(11) -0.0007(9) 0.0058(9) -0.0014(9)
C2 0.0167(10) 0.0137(12) 0.0145(12) 0.0007(9) 0.0042(9) 0.0000(9)
C3 0.0173(10) 0.0150(12) 0.0181(12) -0.0014(10) 0.0068(9) -0.0008(9)
C4 0.0210(11) 0.0176(13) 0.0193(13) -0.0034(10) 0.0065(10) -0.0012(9)
C5 0.0212(11) 0.0180(12) 0.0155(12) -0.0033(10) 0.0083(9) -0.0003(9)
C6 0.0414(14) 0.0274(15) 0.0276(14) -0.0069(11) 0.0209(11) -0.0038(12)
C7 0.0580(17) 0.0272(15) 0.0352(16) -0.0147(12) 0.0251(13) -0.0026(13)
C8 0.0518(16) 0.0247(15) 0.0398(17) -0.0093(13) 0.0181(14) 0.0051(13)
C9 0.0312(13) 0.0192(14) 0.0274(15) 0.0004(11) 0.0087(12) 0.0028(10)
C10 0.0526(16) 0.0185(14) 0.0428(18) 0.0042(13) 0.0201(14) 0.0031(13)
C11 0.0572(16) 0.0233(15) 0.0392(16) 0.0152(12) 0.0290(13) 0.0036(13)
C12 0.0371(13) 0.0223(14) 0.0253(14) 0.0013(11) 0.0189(11) 0.0038(11)
C13 0.0417(13) 0.0221(13) 0.0165(12) -0.0016(10) 0.0197(10) -0.0087(11)
C14 0.0602(18) 0.0289(15) 0.0209(14) -0.0009(12) 0.0153(13) -0.0087(14)
C15 0.096(3) 0.0379(19) 0.0177(15) -0.0021(14) 0.0215(16) -0.0099(18)
C16 0.114(2) 0.0305(18) 0.0464(17) 0.0108(13) 0.0626(16) 0.0084(16)
C17 0.0786(18) 0.0372(18) 0.071(2) 0.0143(15) 0.0608(15) 0.0095(16)
C18 0.0486(14) 0.0274(15) 0.0415(15) 0.0089(12) 0.0338(12) 0.0025(12)
C19 0.0380(16) 0.0809(14) 0.0306(17) 0.0236(11) 0.0009(13) -0.0089(13)
C20 0.0678(3) 0.0680(3) 0.0699(4) 0.0002(3) 0.0225(3) -0.0003(3)
C21 0.0678(3) 0.0680(3) 0.0699(4) 0.0002(3) 0.0225(3) -0.0003(3)
C22 0.0383(11) 0.0674(10) 0.058(2) 0.0200(12) 0.0223(12) -0.0093(7)
C23 0.0678(3) 0.0680(3) 0.0699(4) 0.0002(3) 0.0225(3) -0.0003(3)
C24 0.0678(3) 0.0680(3) 0.0699(4) 0.0002(3) 0.0225(3) -0.0003(3)
C25 0.0408(13) 0.0176(13) 0.0194(12) 0.0022(10) 0.0203(10) 0.0073(11)
C26 0.0577(18) 0.0379(17) 0.0161(14) -0.0009(13) 0.0082(13) 0.0114(15)
C27 0.089(2) 0.058(2) 0.0253(16) -0.0051(15) 0.0174(15) 0.0165(18)
C28 0.125(3) 0.063(2) 0.0399(18) 0.0176(16) 0.0565(17) 0.045(2)
C29 0.0879(18) 0.0478(19) 0.0675(19) 0.0238(15) 0.0650(15) 0.0356(16)
C30 0.0435(13) 0.0235(14) 0.0443(15) 0.0113(12) 0.0320(12) 0.0099(12)
C31 0.0479(18) 0.0775(9) 0.0274(15) -0.0204(9) -0.0096(15) 0.0088(10)
C32 0.0678(3) 0.0680(3) 0.0699(4) 0.0002(3) 0.0225(3) -0.0003(3)
C33 0.0678(3) 0.0680(3) 0.0699(4) 0.0002(3) 0.0225(3) -0.0003(3)
C34 0.0468(9) 0.0520(11) 0.068(2) -0.0124(9) 0.0207(12) 0.0174(10)
C35 0.0678(3) 0.0680(3) 0.0699(4) 0.0002(3) 0.0225(3) -0.0003(3)
C36 0.0678(3) 0.0680(3) 0.0699(4) 0.0002(3) 0.0225(3) -0.0003(3)

loop_
_atom_type_symbol
_atom_type_description
_atom_type_scat_dispersion_real
_atom_type_scat_dispersion_imag
_atom_type_scat_source
C C 0.0033 0.0016 'International Tables Vol C Tables 4.2.6.8 and 6.1.1.4'
H H 0.0000 0.0000 'International Tables Vol C Tables 4.2.6.8 and 6.1.1.4'
N N 0.0061 0.0033 'International Tables Vol C Tables 4.2.6.8 and 6.1.1.4'
B B 0.0013 0.0007 'International Tables Vol C Tables 4.2.6.8 and 6.1.1.4'
Cl Cl 0.1484 0.1585 'International Tables Vol C Tables 4.2.6.8 and 6.1.1.4'

loop_
_geom_angle_atom_site_label_1
_geom_angle_atom_site_label_2
_geom_angle_atom_site_label_3
_geom_angle
C1 N1 B1 106.0(2)
C1 N1 C13 121.6(2)
B1 N1 C13 132.1(2)
C2 N2 B1 106.1(2)
C2 N2 C25 124.1(2)
B1 N2 C25 129.8(2)
N2 B1 N1 107.8(2)
N2 B1 Cl1 125.8(2)
N1 B1 Cl1 126.3(2)
C2 C1 N1 110.4(2)
C2 C1 C5 110.1(2)
N1 C1 C5 139.5(2)
C1 C2 N2 109.6(2)
C1 C2 C3 110.1(2)
N2 C2 C3 140.3(2)
C12 C3 C4 118.8(2)
C12 C3 C2 137.3(3)
C4 C3 C2 103.9(2)
C9 C4 C5 123.8(3)
C9 C4 C3 124.0(3)
C5 C4 C3 112.1(2)
C6 C5 C4 119.2(2)
C6 C5 C1 137.0(3)
C4 C5 C1 103.8(2)
C5 C6 C7 117.2(3)
C8 C7 C6 124.0(3)
C7 C8 C9 119.3(3)
C4 C9 C10 116.3(3)
C4 C9 C8 116.5(3)
C10 C9 C8 127.2(3)
C11 C10 C9 119.8(3)
C10 C11 C12 122.9(3)
C3 C12 C11 118.1(3)
C14 C13 C18 122.8(3)
C14 C13 N1 118.2(3)
C18 C13 N1 118.9(2)
C13 C14 C15 117.6(3)
C13 C14 C19 122.1(3)
C15 C14 C19 120.3(3)
C16 C15 C14 120.7(3)
C17 C16 C15 120.7(3)
C16 C17 C18 120.7(3)
C13 C18 C17 117.5(3)
C13 C18 C22 122.1(3)
C17 C18 C22 120.4(3)
C21 C19 C20 110.6(3)
C21 C19 C14 111.1(3)
C20 C19 C14 112.1(4)
C18 C22 C23 111.7(3)
C18 C22 C24 112.9(3)
C23 C22 C24 109.9(3)
C26 C25 C30 122.7(3)
C26 C25 N2 118.4(3)
C30 C25 N2 118.9(2)
C25 C26 C27 116.7(3)
C25 C26 C31 122.8(3)
C27 C26 C31 120.4(3)
C28 C27 C26 120.4(3)
C29 C28 C27 121.7(4)
C28 C29 C30 121.1(3)
C29 C30 C25 117.3(3)
C29 C30 C34 121.3(3)
C25 C30 C34 121.3(3)
C26 C31 C32 110.4(3)
C26 C31 C33 110.5(3)
C32 C31 C33 112.7(3)
C30 C34 C36 114.6(4)
C30 C34 C35 111.6(3)
C36 C34 C35 109.1(3)

loop_
_geom_bond_atom_site_label_1
_geom_bond_atom_site_label_2
_geom_bond_distance
Cl1 B1 1.742(3)
N1 C1 1.385(3)
N1 B1 1.433(4)
N1 C13 1.445(4)
N2 C2 1.395(3)
N2 B1 1.429(4)
N2 C25 1.433(4)
C1 C2 1.362(4)
C1 C5 1.465(3)
C2 C3 1.461(3)
C3 C12 1.363(4)
C3 C4 1.429(4)
C4 C9 1.388(4)
C4 C5 1.423(4)
C5 C6 1.376(4)
C6 C7 1.426(4)
C7 C8 1.368(5)
C8 C9 1.431(5)
C9 C10 1.430(5)
C10 C11 1.371(5)
C11 C12 1.435(4)
C13 C14 1.386(4)
C13 C18 1.388(4)
C14 C15 1.402(5)
C14 C19 1.524(5)
C15 C16 1.375(6)
C16 C17 1.367(5)
C17 C18 1.406(5)
C18 C22 1.513(5)
C19 C21 1.504(6)
C19 C20 1.516(6)
C22 C23 1.519(6)
C22 C24 1.525(6)
C25 C26 1.401(4)
C25 C30 1.402(4)
C26 C27 1.408(5)
C26 C31 1.511(5)
C27 C28 1.366(6)
C28 C29 1.361(5)
C29 C30 1.384(5)
C30 C34 1.509(5)
C31 C32 1.541(4)
C31 C33 1.550(4)
C34 C36 1.513(6)
C34 C35 1.515(6)
